data_4103897
loop_
_publ_author_name
'Roland Boese'
'Dieter Bl\"aser'
'Georg Jansen'

_publ_contact_author
;
         Prof. Dr. Boese, Roland
         Fachbereich Chemie der
         Universit\"at Duisburg-Essen
         Campus Essen Universit\"atsstr. 3-5
         D-45117 Essen, Germany
;
_publ_contact_author_email roland.boese@.uni-due.de
_publ_contact_author_fax '++49 (0)201 183 2535'
_publ_contact_author_phone '++49 (0)201 183 2416'
_publ_section_title
;
 Synthesis and Theoretical Characterization of an Acetylene-Ammonia
 Cocrystal
;
_journal_name_full 'Journal of the American Chemical Society'
_journal_page_first 2104
_journal_page_last 2106
_journal_paper_doi 10.1021/ja8059705
_journal_volume 131
_journal_year 2009
_chemical_formula_sum 'C2 H5 N'
_chemical_formula_weight 43.07
_chemical_name_systematic
; 
 ammonia acetylene cocrystal 
;
_space_group_IT_number 46
_symmetry_cell_setting orthorhombic
_symmetry_space_group_name_Hall 'I 2 -2a'
_symmetry_space_group_name_H-M 'I m a 2'
_atom_sites_solution_hydrogens geom
_atom_sites_solution_primary direct
_atom_sites_solution_secondary difmap
_audit_creation_method SHELXL-97
_cell_angle_alpha 90.00
_cell_angle_beta 90.00
_cell_angle_gamma 90.00
_cell_formula_units_Z 4
_cell_length_a 9.142(4)
_cell_length_b 6.370(3)
_cell_length_c 5.889(3)
_cell_measurement_reflns_used 177
_cell_measurement_temperature 143(2)
_cell_measurement_theta_max 28.27
_cell_measurement_theta_min 4.02
_cell_volume 342.9(3)
_computing_cell_refinement 'BRUKER AXS SMART APEX 2 Vers. 1.0-27'
_computing_data_collection 'BRUKER AXS SMART APEX 2 Vers. 1.0-27'
_computing_data_reduction 'BRUKER AXS SMART APEX 2 Vers. 1.0-27'
_computing_molecular_graphics 'BRUKER AXS SHELXTL (c) 2001 / Vers.6.12'
_computing_publication_material 'BRUKER AXS SHELXTL (c) 2001 / Vers.6.12'
_computing_structure_refinement 'BRUKER AXS SHELXTL (c) 2001 / Vers.6.12'
_computing_structure_solution 'BRUKER AXS SHELXTL (c) 2001 / Vers.6.12'
_diffrn_ambient_temperature 143(2)
_diffrn_detector_area_resol_mean 512
_diffrn_measured_fraction_theta_full 0.888
_diffrn_measured_fraction_theta_max 0.888
_diffrn_measurement_device_type
; 
 Siemens SMART three axis goniometer with APEX II area detector system
;
_diffrn_measurement_method
;
 Data collection strategy APEX 2 / COSMO
 with chi = 0
;
_diffrn_radiation_monochromator graphite
_diffrn_radiation_source 'fine-focus sealed tube'
_diffrn_radiation_type MoK\a
_diffrn_radiation_wavelength 0.71073
_diffrn_reflns_av_R_equivalents 0.0107
_diffrn_reflns_av_sigmaI/netI 0.0234
_diffrn_reflns_limit_h_max 9
_diffrn_reflns_limit_h_min -10
_diffrn_reflns_limit_k_max 8
_diffrn_reflns_limit_k_min -8
_diffrn_reflns_limit_l_max 7
_diffrn_reflns_limit_l_min -3
_diffrn_reflns_number 659
_diffrn_reflns_theta_full 28.27
_diffrn_reflns_theta_max 28.27
_diffrn_reflns_theta_min 3.90
_exptl_absorpt_coefficient_mu 0.053
_exptl_absorpt_correction_type none
_exptl_crystal_colour colorless
_exptl_crystal_density_diffrn 0.834
_exptl_crystal_density_method 'not measured'
_exptl_crystal_description cylindric
_exptl_crystal_F_000 96
_exptl_crystal_size_max 0.3
_exptl_crystal_size_mid 0.3
_exptl_crystal_size_min 0.3
_refine_diff_density_max 0.357
_refine_diff_density_min -0.106
_refine_diff_density_rms 0.067
_refine_ls_abs_structure_details 'Flack H D (1983), Acta Cryst. A39, 876-881'
_refine_ls_abs_structure_Flack 6(10)
_refine_ls_extinction_method none
_refine_ls_goodness_of_fit_ref 1.290
_refine_ls_hydrogen_treatment
;
 Riding model with idealized hydrogen
 geometries (linear for acetylene, 
 tetrahedral for ammonia) with free 
 isotropic displacement parameters
;
_refine_ls_matrix_type full
_refine_ls_number_parameters 32
_refine_ls_number_reflns 282
_refine_ls_number_restraints 1
_refine_ls_restrained_S_all 1.287
_refine_ls_R_factor_all 0.0520
_refine_ls_R_factor_gt 0.0461
_refine_ls_shift/su_max 0.097
_refine_ls_shift/su_mean 0.024
_refine_ls_structure_factor_coef Fsqd
_refine_ls_weighting_details 'calc w=1/[\s^2^(Fo^2^)+(0.0561P)^2^+0.0050P] where P=(Fo^2^+2Fc^2^)/3'
_refine_ls_weighting_scheme calc
_refine_ls_wR_factor_gt 0.0929
_refine_ls_wR_factor_ref 0.0973
_reflns_number_gt 244
_reflns_number_total 282
_reflns_threshold_expression >2sigma(I)
_cod_data_source_file ja8059705_si_001.cif
_cod_data_source_block amaxdb
_cod_original_formula_sum 'C2 H2 N H3'
_cod_database_code 4103897

loop_
_symmetry_equiv_pos_as_xyz
'x, y, z'
'-x, -y, z'
'x+1/2, -y, z'
'-x+1/2, y, z'
'x+1/2, y+1/2, z+1/2'
'-x+1/2, -y+1/2, z+1/2'
'x+1, -y+1/2, z+1/2'
'-x+1, y+1/2, z+1/2'

loop_
_atom_site_label
_atom_site_type_symbol
_atom_site_fract_x
_atom_site_fract_y
_atom_site_fract_z
_atom_site_U_iso_or_equiv
_atom_site_adp_type
_atom_site_occupancy
_atom_site_symmetry_multiplicity
_atom_site_calc_flag
_atom_site_refinement_flags
C1 C 0.46037(14) 0.07182(18) 0.1262(11) 0.0492(5) Uani 1 1 d .
H H 0.3930(16) 0.1817(19) 0.163(4) 0.046(4) Uiso 1 1 d .
N1 N 0.2500 0.5109(2) 0.1272(11) 0.0519(6) Uani 1 2 d S
H1A H 0.362(10) 0.516(10) 0.173(18) 0.07(3) Uiso 0.25 1 d P
H1B H 0.199(3) 0.550(4) -0.009(5) 0.043(7) Uiso 0.63 1 d P
H1C H 0.315(4) 0.609(5) 0.178(9) 0.083(14) Uiso 0.63 1 d P

loop_
_atom_site_aniso_label
_atom_site_aniso_U_11
_atom_site_aniso_U_22
_atom_site_aniso_U_33
_atom_site_aniso_U_23
_atom_site_aniso_U_13
_atom_site_aniso_U_12
C1 0.0471(8) 0.0500(6) 0.0505(7) -0.001(4) 0.005(4) -0.0011(4)
N1 0.0560(12) 0.0426(7) 0.0571(10) -0.001(2) 0.000 0.000

loop_
_atom_type_symbol
_atom_type_description
_atom_type_scat_dispersion_real
_atom_type_scat_dispersion_imag
_atom_type_scat_source
C C 0.0033 0.0016 'International Tables Vol C Tables 4.2.6.8 and 6.1.1.4'
H H 0.0000 0.0000 'International Tables Vol C Tables 4.2.6.8 and 6.1.1.4'
N N 0.0061 0.0033 'International Tables Vol C Tables 4.2.6.8 and 6.1.1.4'

loop_
_geom_angle_atom_site_label_1
_geom_angle_atom_site_label_2
_geom_angle_atom_site_label_3
_geom_angle
_geom_angle_site_symmetry_1
C1 C1 H 166.6(13) 2_655
H1A N1 H1B 132(5) .
H1A N1 H1C 43(4) .
H1B N1 H1C 114(4) .

loop_
_geom_bond_atom_site_label_1
_geom_bond_atom_site_label_2
_geom_bond_distance
_geom_bond_site_symmetry_2
C1 C1 1.167(3) 2_655
C1 H 0.957(15) .
N1 H1A 1.06(10) .
N1 H1B 0.96(3) .
N1 H1C 0.91(4) .
